data_4134730
loop_
_publ_author_name
'Tang, Shuxuan'
'Zhang, Li'
'Ruan, Huapeng'
'Zhao, Yue'
'Wang, Xinping'

_publ_section_title
;
 A Magnetically Robust Triplet Ground State Sulfur-Hydrocarbon Diradical
 Dication.
;
_journal_issue 16
_journal_name_full 'Journal of the American Chemical Society'
_journal_page_first 7340
_journal_page_last 7344
_journal_paper_doi 10.1021/jacs.0c02141
_journal_volume 142
_journal_year 2020
_chemical_formula_sum 'C66 H46 Al F36 O4 S4'
_chemical_formula_weight 1742.25
_space_group_crystal_system monoclinic
_space_group_IT_number 14
_space_group_name_Hall '-P 2ybc'
_space_group_name_H-M_alt 'P 1 21/c 1'
_atom_sites_solution_hydrogens geom
_audit_creation_method SHELXL-2018/3
_cell_angle_alpha 90
_cell_angle_beta 98.337(2)
_cell_angle_gamma 90
_cell_formula_units_Z 4
_cell_length_a 21.5825(9)
_cell_length_b 10.9770(6)
_cell_length_c 30.8704(13)
_cell_measurement_reflns_used 9039
_cell_measurement_temperature 193(2)
_cell_measurement_theta_max 25.34
_cell_measurement_theta_min 2.23
_cell_volume 7236.3(6)
_computing_structure_refinement 'SHELXL-2018/3 (Sheldrick, 2018)'
_diffrn_ambient_temperature 193(2)
_diffrn_measured_fraction_theta_full 0.999
_diffrn_measured_fraction_theta_max 0.996
_diffrn_measurement_device_type 'BRUKER D8 VENTURE PHOTON II'
_diffrn_radiation_type MoK\a
_diffrn_radiation_wavelength 0.71073
_diffrn_reflns_av_R_equivalents 0.0729
_diffrn_reflns_av_unetI/netI 0.0622
_diffrn_reflns_Laue_measured_fraction_full 0.999
_diffrn_reflns_Laue_measured_fraction_max 0.996
_diffrn_reflns_limit_h_max 25
_diffrn_reflns_limit_h_min -26
_diffrn_reflns_limit_k_max 9
_diffrn_reflns_limit_k_min -13
_diffrn_reflns_limit_l_max 37
_diffrn_reflns_limit_l_min -37
_diffrn_reflns_number 54380
_diffrn_reflns_point_group_measured_fraction_full 0.999
_diffrn_reflns_point_group_measured_fraction_max 0.996
_diffrn_reflns_theta_full 25.242
_diffrn_reflns_theta_max 25.375
_diffrn_reflns_theta_min 1.971
_exptl_absorpt_coefficient_mu 0.284
_exptl_crystal_density_diffrn 1.599
_exptl_crystal_description block
_exptl_crystal_F_000 3500
_exptl_crystal_size_max 0.200
_exptl_crystal_size_mid 0.200
_exptl_crystal_size_min 0.200
_refine_diff_density_max 0.817
_refine_diff_density_min -0.602
_refine_diff_density_rms 0.073
_refine_ls_extinction_method none
_refine_ls_goodness_of_fit_ref 1.039
_refine_ls_hydrogen_treatment constr
_refine_ls_matrix_type full
_refine_ls_number_parameters 1430
_refine_ls_number_reflns 13242
_refine_ls_number_restraints 8715
_refine_ls_restrained_S_all 1.436
_refine_ls_R_factor_all 0.1341
_refine_ls_R_factor_gt 0.0841
_refine_ls_shift/su_max 0.001
_refine_ls_shift/su_mean 0.000
_refine_ls_structure_factor_coef Fsqd
_refine_ls_weighting_details 'w=1/[\s^2^(Fo^2^)+(0.0800P)^2^+17.0553P] where P=(Fo^2^+2Fc^2^)/3'
_refine_ls_weighting_scheme calc
_refine_ls_wR_factor_gt 0.2027
_refine_ls_wR_factor_ref 0.2323
_reflns_Friedel_coverage 0.000
_reflns_number_gt 7886
_reflns_number_total 13242
_reflns_threshold_expression 'I > 2\s(I)'
_cod_data_source_file ja0c02141_si_002.cif
_cod_data_source_block TSX02_0m
_cod_depositor_comments 'Adding full bibliography for 4134728--4134730.cif.'
_cod_original_sg_symbol_H-M 'P 21/c'
_cod_database_code 4134730
_shelx_shelxl_version_number 2018/3
_shelx_space_group_comment
;
The symmetry employed for this shelxl refinement is uniquely defined
by the following loop, which should always be used as a source of
symmetry information in preference to the above space-group names.
They are only intended as comments.
;
_shelx_estimated_absorpt_t_min 0.945
_shelx_estimated_absorpt_t_max 0.945

loop_
_space_group_symop_operation_xyz
'x, y, z'
'-x, y+1/2, -z+1/2'
'-x, -y, -z'
'x, -y-1/2, z-1/2'

loop_
_atom_site_label
_atom_site_type_symbol
_atom_site_fract_x
_atom_site_fract_y
_atom_site_fract_z
_atom_site_U_iso_or_equiv
_atom_site_adp_type
_atom_site_occupancy
_atom_site_site_symmetry_order
_atom_site_calc_flag
_atom_site_refinement_flags_posn
_atom_site_refinement_flags_adp
_atom_site_refinement_flags_occupancy
_atom_site_disorder_assembly
_atom_site_disorder_group
S3 S 0.43473(6) 0.96552(12) 0.79285(4) 0.0469(3) Uani 1 1 d . . . . .
S1 S 0.77705(5) 0.69150(13) 0.73323(4) 0.0508(3) Uani 1 1 d . . . . .
S4 S 0.44154(6) 0.96461(12) 0.69028(4) 0.0491(3) Uani 1 1 d . . . . .
S2 S 0.77155(6) 0.71800(15) 0.84088(4) 0.0598(4) Uani 1 1 d . . . . .
Al1 Al 0.80951(6) 0.24843(14) 0.51843(4) 0.0430(3) Uani 1 1 d . . . . .
C14 C 0.6019(2) 0.7613(4) 0.64983(13) 0.0384(10) Uani 1 1 d . . . . .
C9 C 0.64922(19) 0.7500(4) 0.81661(13) 0.0335(9) Uani 1 1 d . . . . .
C13 C 0.65363(19) 0.7292(4) 0.67952(13) 0.0363(10) Uani 1 1 d . . . . .
H13 H 0.688559 0.697156 0.669144 0.044 Uiso 1 1 calc R U . . .
C10 C 0.59797(18) 0.7906(4) 0.78612(13) 0.0326(9) Uani 1 1 d . . . . .
C19 C 0.54324(19) 0.8301(4) 0.80199(13) 0.0346(9) Uani 1 1 d . . . . .
C16 C 0.5490(2) 0.8268(4) 0.71061(13) 0.0346(9) Uani 1 1 d . . . . .
C21 C 0.5874(2) 0.7696(4) 0.87638(13) 0.0372(10) Uani 1 1 d . . . . .
C22 C 0.6424(2) 0.7393(4) 0.86078(13) 0.0380(10) Uani 1 1 d . . . . .
H22 H 0.676060 0.710875 0.880414 0.046 Uiso 1 1 calc R U . . .
C11 C 0.60078(19) 0.7881(4) 0.74080(12) 0.0322(9) Uani 1 1 d . . . . .
C15 C 0.5504(2) 0.8112(4) 0.66572(13) 0.0390(10) Uani 1 1 d . . . . .
H15 H 0.515793 0.834791 0.645945 0.047 Uiso 1 1 calc R U . . .
C12 C 0.65500(19) 0.7435(4) 0.72487(13) 0.0335(9) Uani 1 1 d . . . . .
C8 C 0.70748(19) 0.7237(4) 0.80078(13) 0.0371(10) Uani 1 1 d . . . . .
C29 C 0.5788(2) 0.7468(5) 0.92402(13) 0.0447(11) Uani 1 1 d . . . . .
C24 C 0.3681(2) 0.9284(4) 0.75483(15) 0.0444(11) Uani 1 1 d . . . . .
C17 C 0.49725(19) 0.8848(4) 0.72749(13) 0.0359(9) Uani 1 1 d . . . . .
C20 C 0.5391(2) 0.8170(4) 0.84653(13) 0.0400(10) Uani 1 1 d . . . . .
H20 H 0.502383 0.841053 0.856592 0.048 Uiso 1 1 calc R U . . .
C23 C 0.3711(2) 0.9301(4) 0.71030(16) 0.0474(11) Uani 1 1 d . . . . .
C2 C 0.8306(2) 0.6461(5) 0.81839(17) 0.0556(13) Uani 1 1 d . . . . .
C18 C 0.49407(19) 0.8857(4) 0.77117(13) 0.0363(10) Uani 1 1 d . . . . .
C7 C 0.70986(19) 0.7174(4) 0.75586(13) 0.0359(10) Uani 1 1 d . . . . .
C33 C 0.5998(2) 0.7395(5) 0.60045(14) 0.0479(12) Uani 1 1 d . . . . .
C1 C 0.8317(2) 0.6308(5) 0.77397(16) 0.0525(13) Uani 1 1 d . . . . .
C27 C 0.2618(3) 0.8805(5) 0.6964(2) 0.0693(16) Uani 1 1 d . . . . .
H27 H 0.225487 0.866462 0.676830 0.083 Uiso 1 1 calc R U . . .
C28 C 0.3170(3) 0.9048(5) 0.68096(18) 0.0598(14) Uani 1 1 d . . . . .
H28 H 0.318470 0.904434 0.650995 0.072 Uiso 1 1 calc R U . . .
C25 C 0.3126(2) 0.8997(5) 0.76979(18) 0.0564(13) Uani 1 1 d . . . . .
H25 H 0.311022 0.895942 0.799710 0.068 Uiso 1 1 calc R U . . .
C26 C 0.2598(3) 0.8768(5) 0.7406(2) 0.0682(16) Uani 1 1 d . . . . .
H26 H 0.222442 0.858601 0.750826 0.082 Uiso 1 1 calc R U . . .
C30 C 0.5428(3) 0.6288(6) 0.92571(18) 0.0782(19) Uani 1 1 d . . . . .
H30A H 0.535515 0.613870 0.955200 0.117 Uiso 1 1 calc R U . . .
H30B H 0.566677 0.562832 0.916111 0.117 Uiso 1 1 calc R U . . .
H30C H 0.503398 0.634801 0.906890 0.117 Uiso 1 1 calc R U . . .
C35 C 0.5740(4) 0.8496(6) 0.57508(17) 0.088(2) Uani 1 1 d . . . . .
H35A H 0.575361 0.836841 0.544472 0.132 Uiso 1 1 calc R U . . .
H35B H 0.598705 0.919723 0.584911 0.132 Uiso 1 1 calc R U . . .
H35C H 0.531434 0.862714 0.579653 0.132 Uiso 1 1 calc R U . . .
C31 C 0.5418(3) 0.8508(6) 0.94084(16) 0.0764(19) Uani 1 1 d . . . . .
H31A H 0.536814 0.835451 0.970750 0.115 Uiso 1 1 calc R U . . .
H31B H 0.501402 0.856455 0.923308 0.115 Uiso 1 1 calc R U . . .
H31C H 0.564079 0.925959 0.939056 0.115 Uiso 1 1 calc R U . . .
C3 C 0.8802(3) 0.6014(8) 0.8486(2) 0.091(2) Uani 1 1 d . . . . .
H3 H 0.880070 0.611883 0.878459 0.109 Uiso 1 1 calc R U . . .
C36 C 0.6627(3) 0.7049(9) 0.58861(19) 0.113(3) Uani 1 1 d . . . . .
H36A H 0.658843 0.690259 0.557679 0.169 Uiso 1 1 calc R U . . .
H36B H 0.677413 0.632315 0.604163 0.169 Uiso 1 1 calc R U . . .
H36C H 0.691864 0.769933 0.596444 0.169 Uiso 1 1 calc R U . . .
C6 C 0.8812(2) 0.5684(6) 0.7599(2) 0.0734(17) Uani 1 1 d . . . . .
H6 H 0.881841 0.556768 0.730137 0.088 Uiso 1 1 calc R U . . .
C32 C 0.6415(3) 0.7368(7) 0.95314(16) 0.081(2) Uani 1 1 d . . . . .
H32A H 0.634923 0.726478 0.983015 0.121 Uiso 1 1 calc R U . . .
H32B H 0.665342 0.809636 0.950578 0.121 Uiso 1 1 calc R U . . .
H32C H 0.664052 0.667906 0.944266 0.121 Uiso 1 1 calc R U . . .
C5 C 0.9288(3) 0.5242(8) 0.7895(3) 0.100(3) Uani 1 1 d . . . . .
H5 H 0.961491 0.481729 0.779795 0.120 Uiso 1 1 calc R U . . .
C34 C 0.5550(4) 0.6315(7) 0.58771(19) 0.096(2) Uani 1 1 d . . . . .
H34A H 0.551071 0.618039 0.556702 0.145 Uiso 1 1 calc R U . . .
H34B H 0.514567 0.649726 0.595596 0.145 Uiso 1 1 calc R U . . .
H34C H 0.571446 0.559538 0.602898 0.145 Uiso 1 1 calc R U . . .
C4 C 0.9288(3) 0.5420(9) 0.8337(3) 0.113(3) Uani 1 1 d . . . . .
H4 H 0.962176 0.513501 0.853581 0.135 Uiso 1 1 calc R U . . .
C1_1 C 0.6276(6) 0.0986(8) 0.8223(3) 0.168(4) Uani 1 1 d D U . . .
H1A_1 H 0.663823 0.076723 0.842649 0.202 Uiso 1 1 calc R U . . .
H1B_1 H 0.615443 0.180547 0.827952 0.202 Uiso 1 1 calc R U . . .
H1C_1 H 0.593839 0.044058 0.825538 0.202 Uiso 1 1 calc R U . . .
C2_1 C 0.6418(5) 0.0907(6) 0.7796(3) 0.118(2) Uani 1 1 d D U . . .
C3_1 C 0.5981(4) 0.1173(6) 0.7449(3) 0.113(2) Uani 1 1 d D U . . .
H3_1 H 0.558528 0.141061 0.750256 0.135 Uiso 1 1 calc R U . . .
C4_1 C 0.6089(5) 0.1111(8) 0.7016(3) 0.133(3) Uani 1 1 d D U . . .
H4_1 H 0.577565 0.131429 0.678825 0.160 Uiso 1 1 calc R U . . .
C5_1 C 0.6643(5) 0.0759(8) 0.6935(4) 0.143(3) Uani 1 1 d D U . . .
H5_1 H 0.672828 0.070614 0.664874 0.171 Uiso 1 1 calc R U . . .
C6_1 C 0.7109(5) 0.0461(8) 0.7293(4) 0.136(3) Uani 1 1 d D U . . .
H6_1 H 0.749976 0.021683 0.723097 0.163 Uiso 1 1 calc R U . . .
C7_1 C 0.7020(4) 0.0510(7) 0.7724(3) 0.128(3) Uani 1 1 d D U . . .
H7_1 H 0.733171 0.029820 0.795255 0.154 Uiso 1 1 calc R U . . .
O1_2 O 0.8319(7) 0.3222(14) 0.5643(4) 0.106(4) Uani 0.604(6) 1 d D U P A 1
C1_2 C 0.8515(5) 0.3765(10) 0.6021(4) 0.097(3) Uani 0.604(6) 1 d D U P A 1
C2_2 C 0.9208(6) 0.3478(13) 0.6187(5) 0.147(4) Uani 0.604(6) 1 d D U P A 1
F1_2 F 0.9224(7) 0.2450(14) 0.6419(6) 0.192(6) Uani 0.604(6) 1 d D U P A 1
F2_2 F 0.9505(7) 0.4384(13) 0.6412(5) 0.220(6) Uani 0.604(6) 1 d D U P A 1
F3_2 F 0.9492(5) 0.3382(14) 0.5819(5) 0.186(5) Uani 0.604(6) 1 d D U P A 1
C3_2 C 0.8441(6) 0.5155(11) 0.5952(4) 0.127(3) Uani 0.604(6) 1 d D U P A 1
F4_2 F 0.793016 0.542334 0.569384 0.173 Uani 0.6045 1 d D U P A 1
F5_2 F 0.8919(6) 0.5508(12) 0.5738(5) 0.166(5) Uani 0.604(6) 1 d D U P A 1
F6_2 F 0.8458(7) 0.5693(11) 0.6338(4) 0.184(5) Uani 0.604(6) 1 d D U P A 1
C4_2 C 0.8069(7) 0.3278(12) 0.6323(4) 0.134(3) Uani 0.604(6) 1 d D U P A 1
F7_2 F 0.7575(7) 0.4068(15) 0.6296(4) 0.205(5) Uani 0.604(6) 1 d D U P A 1
F8_2 F 0.8205(6) 0.3491(12) 0.6735(3) 0.170(4) Uani 0.604(6) 1 d D U P A 1
F9_2 F 0.7985(7) 0.2098(11) 0.6260(3) 0.147(4) Uani 0.604(6) 1 d D U P A 1
O1_3 O 0.7306(3) 0.2740(8) 0.5140(3) 0.073(2) Uani 0.704(6) 1 d D U P A 2
C1_3 C 0.6704(3) 0.2522(7) 0.5015(2) 0.0593(17) Uani 0.704(6) 1 d D U P A 2
C2_3 C 0.6486(4) 0.1379(8) 0.5233(3) 0.092(2) Uani 0.704(6) 1 d D U P A 2
F1_3 F 0.6695(4) 0.0377(7) 0.5047(4) 0.127(3) Uani 0.704(6) 1 d D U P A 2
F2_3 F 0.5864(3) 0.1318(8) 0.5193(4) 0.150(3) Uani 0.704(6) 1 d D U P A 2
F3_3 F 0.6718(5) 0.1292(8) 0.5647(3) 0.147(4) Uani 0.704(6) 1 d D U P A 2
C3_3 C 0.6340(4) 0.3629(8) 0.5157(3) 0.082(2) Uani 0.704(6) 1 d D U P A 2
F4_3 F 0.6589(4) 0.4672(6) 0.5081(3) 0.102(2) Uani 0.704(6) 1 d D U P A 2
F5_3 F 0.6290(4) 0.3537(8) 0.5582(2) 0.132(3) Uani 0.704(6) 1 d D U P A 2
F6_3 F 0.5743(3) 0.3629(8) 0.4943(3) 0.110(3) Uani 0.704(6) 1 d D U P A 2
C4_3 C 0.6563(4) 0.2366(10) 0.4517(3) 0.098(3) Uani 0.704(6) 1 d D U P A 2
F7_3 F 0.6574(5) 0.3457(10) 0.4327(3) 0.154(4) Uani 0.704(6) 1 d D U P A 2
F8_3 F 0.6032(4) 0.1861(8) 0.4369(3) 0.138(3) Uani 0.704(6) 1 d D U P A 2
F9_3 F 0.7003(4) 0.1679(9) 0.4383(2) 0.153(3) Uani 0.704(6) 1 d D U P A 2
O1_4 O 0.8258(2) 0.0985(4) 0.51974(17) 0.1006(15) Uani 1 1 d D U . . .
C1_4 C 0.8527(3) -0.0082(6) 0.5227(2) 0.0812(15) Uani 1 1 d D U . . .
C2_4 C 0.8157(4) -0.0951(8) 0.5485(3) 0.121(2) Uani 1 1 d D U . . .
F1_4 F 0.8012(3) -0.0416(7) 0.58278(18) 0.173(2) Uani 1 1 d D U . . .
F2_4 F 0.8504(4) -0.1926(6) 0.5618(3) 0.208(3) Uani 1 1 d D U . . .
F3_4 F 0.7635(3) -0.1319(6) 0.5222(2) 0.171(2) Uani 1 1 d D U . . .
C3_4 C 0.8538(5) -0.0561(9) 0.4761(3) 0.149(3) Uani 1 1 d D U . . .
F4_4 F 0.8990(3) 0.0017(8) 0.4588(2) 0.207(3) Uani 1 1 d D U . . .
F5_4 F 0.7986(3) -0.0447(8) 0.45250(19) 0.200(3) Uani 1 1 d D U . . .
F6_4 F 0.8674(5) -0.1746(7) 0.4782(3) 0.262(4) Uani 1 1 d D U . . .
C4_4 C 0.9201(3) 0.0044(8) 0.5474(3) 0.123(2) Uani 1 1 d D U . . .
F7_4 F 0.9468(2) 0.1024(6) 0.5324(2) 0.168(2) Uani 1 1 d D U . . .
F8_4 F 0.9546(3) -0.0853(7) 0.5399(3) 0.214(3) Uani 1 1 d D U . . .
F9_4 F 0.9181(3) 0.0172(7) 0.59008(18) 0.170(2) Uani 1 1 d D U . . .
O1_5 O 0.8445(8) 0.3155(19) 0.4798(5) 0.099(4) Uani 0.540(10) 1 d D U P A 1
C1_5 C 0.8573(5) 0.3794(11) 0.4458(4) 0.099(3) Uani 0.540(10) 1 d D U P A 1
C2_5 C 0.8153(6) 0.4936(13) 0.4384(4) 0.131(4) Uani 0.540(10) 1 d D U P A 1
F1_5 F 0.7589(5) 0.4630(14) 0.4172(5) 0.175(5) Uani 0.540(10) 1 d D U P A 1
F2_5 F 0.8383(7) 0.5835(16) 0.4186(6) 0.177(6) Uani 0.540(10) 1 d D U P A 1
F3_5 F 0.8104(8) 0.5369(15) 0.4798(4) 0.166(5) Uani 0.540(10) 1 d D U P A 1
C3_5 C 0.9260(6) 0.4194(15) 0.4546(5) 0.144(4) Uani 0.540(10) 1 d D U P A 1
F4_5 F 0.9648(6) 0.3307(15) 0.4714(5) 0.176(5) Uani 0.540(10) 1 d D U P A 1
F5_5 F 0.9274(6) 0.5125(17) 0.4824(6) 0.193(6) Uani 0.540(10) 1 d D U P A 1
F6_5 F 0.9424(7) 0.4349(16) 0.4126(5) 0.194(6) Uani 0.540(10) 1 d D U P A 1
C4_5 C 0.8450(7) 0.2975(14) 0.4053(5) 0.160(4) Uani 0.540(10) 1 d D U P A 1
F7_5 F 0.8981(8) 0.2373(15) 0.4053(5) 0.197(6) Uani 0.540(10) 1 d D U P A 1
F8_5 F 0.8235(10) 0.3678(17) 0.3696(4) 0.222(6) Uani 0.540(10) 1 d D U P A 1
F9_5 F 0.7928(8) 0.2321(17) 0.4070(5) 0.209(7) Uani 0.540(10) 1 d D U P A 1
O1_6 O 0.8474(8) 0.304(2) 0.5685(5) 0.077(4) Uani 0.396(6) 1 d D U P A 2
C1_6 C 0.8519(5) 0.3676(12) 0.6045(4) 0.075(3) Uani 0.396(6) 1 d D U P A 2
C2_6 C 0.7984(6) 0.4588(13) 0.6060(5) 0.104(4) Uani 0.396(6) 1 d D U P A 2
F1_6 F 0.7857(6) 0.5164(11) 0.5677(4) 0.133(4) Uani 0.396(6) 1 d D U P A 2
F2_6 F 0.8085(7) 0.5422(16) 0.6361(5) 0.147(6) Uani 0.396(6) 1 d D U P A 2
F3_6 F 0.7438(5) 0.3927(14) 0.6078(4) 0.118(4) Uani 0.396(6) 1 d D U P A 2
C3_6 C 0.8569(7) 0.2828(13) 0.6451(4) 0.101(4) Uani 0.396(6) 1 d D U P A 2
F4_6 F 0.9055(9) 0.2089(16) 0.6477(7) 0.135(6) Uani 0.396(6) 1 d D U P A 2
F5_6 F 0.8073(8) 0.2186(18) 0.6480(5) 0.137(5) Uani 0.396(6) 1 d D U P A 2
F6_6 F 0.8732(7) 0.3515(14) 0.6811(3) 0.131(4) Uani 0.396(6) 1 d D U P A 2
C4_6 C 0.9140(6) 0.4387(15) 0.6138(4) 0.106(4) Uani 0.396(6) 1 d D U P A 2
F7_6 F 0.9614(5) 0.3709(13) 0.6063(4) 0.099(4) Uani 0.396(6) 1 d D U P A 2
F8_6 F 0.9221(6) 0.4604(16) 0.6580(4) 0.119(4) Uani 0.396(6) 1 d D U P A 2
F9_6 F 0.9142(8) 0.531(2) 0.5867(7) 0.173(7) Uani 0.396(6) 1 d D U P A 2
O1_7 O 0.7314(8) 0.235(2) 0.5031(8) 0.092(5) Uani 0.296(6) 1 d D U P A 1
C1_7 C 0.6718(7) 0.2493(13) 0.5075(5) 0.092(4) Uani 0.296(6) 1 d D U P A 1
C2_7 C 0.6352(7) 0.1485(16) 0.4803(6) 0.117(5) Uani 0.296(6) 1 d D U P A 1
F1_7 F 0.6562(9) 0.1396(16) 0.4416(5) 0.121(5) Uani 0.296(6) 1 d D U P A 1
F2_7 F 0.5746(6) 0.1802(18) 0.4741(8) 0.148(6) Uani 0.296(6) 1 d D U P A 1
F3_7 F 0.6386(10) 0.0458(17) 0.5042(8) 0.125(6) Uani 0.296(6) 1 d D U P A 1
C3_7 C 0.6614(7) 0.2389(14) 0.5563(5) 0.099(4) Uani 0.296(6) 1 d D U P A 1
F4_7 F 0.7039(7) 0.1576(16) 0.5752(7) 0.107(6) Uani 0.296(6) 1 d D U P A 1
F5_7 F 0.6062(6) 0.1931(17) 0.5589(6) 0.119(5) Uani 0.296(6) 1 d D U P A 1
F6_7 F 0.6743(8) 0.3485(14) 0.5755(6) 0.125(5) Uani 0.296(6) 1 d D U P A 1
C4_7 C 0.6469(8) 0.3760(15) 0.4925(6) 0.111(5) Uani 0.296(6) 1 d D U P A 1
F7_7 F 0.6931(8) 0.4549(15) 0.5058(8) 0.133(6) Uani 0.296(6) 1 d D U P A 1
F8_7 F 0.5973(9) 0.4075(18) 0.5115(7) 0.119(6) Uani 0.296(6) 1 d D U P A 1
F9_7 F 0.6321(11) 0.375(2) 0.4491(6) 0.148(7) Uani 0.296(6) 1 d D U P A 1
O1_8 O 0.8300(9) 0.317(2) 0.4727(6) 0.102(5) Uani 0.460(10) 1 d D U P A 2
C1_8 C 0.8614(6) 0.3789(13) 0.4467(4) 0.109(4) Uani 0.460(10) 1 d D U P A 2
C2_8 C 0.8347(8) 0.3473(17) 0.3991(5) 0.161(5) Uani 0.460(10) 1 d D U P A 2
F1_8 F 0.8340(12) 0.2235(15) 0.3940(6) 0.217(7) Uani 0.460(10) 1 d D U P A 2
F2_8 F 0.8751(9) 0.397(2) 0.3744(4) 0.216(7) Uani 0.460(10) 1 d D U P A 2
F3_8 F 0.7766(7) 0.389(2) 0.3941(6) 0.207(7) Uani 0.460(10) 1 d D U P A 2
C3_8 C 0.8571(8) 0.5193(14) 0.4532(6) 0.144(5) Uani 0.460(10) 1 d D U P A 2
F4_8 F 0.8969(9) 0.5471(15) 0.4887(6) 0.171(6) Uani 0.460(10) 1 d D U P A 2
F5_8 F 0.7966(8) 0.545(2) 0.4555(7) 0.204(7) Uani 0.460(10) 1 d D U P A 2
F6_8 F 0.8696(10) 0.5701(19) 0.4161(7) 0.197(8) Uani 0.460(10) 1 d D U P A 2
C4_8 C 0.9325(7) 0.3484(16) 0.4540(5) 0.150(5) Uani 0.460(10) 1 d D U P A 2
F7_8 F 0.9491(7) 0.3490(19) 0.4974(4) 0.168(6) Uani 0.460(10) 1 d D U P A 2
F8_8 F 0.9645(6) 0.4483(18) 0.4423(6) 0.188(6) Uani 0.460(10) 1 d D U P A 2
F9_8 F 0.9356(8) 0.2475(16) 0.4306(6) 0.201(7) Uani 0.460(10) 1 d D U P A 2
C1_9 C 0.8945(12) -0.024(2) 0.7813(8) 0.159(9) Uani 0.390(13) 1 d D U P B 1
H1A_9 H 0.917172 -0.037256 0.810094 0.238 Uiso 0.390(13) 1 calc R U P B 1
H1B_9 H 0.896317 0.060404 0.773851 0.238 Uiso 0.390(13) 1 calc R U P B 1
H1C_9 H 0.851610 -0.048069 0.780926 0.238 Uiso 0.390(13) 1 calc R U P B 1
C2_9 C 0.9219(8) -0.0957(15) 0.7503(5) 0.136(6) Uani 0.390(13) 1 d DG U P B 1
C3_9 C 0.9006(8) -0.0984(18) 0.7056(6) 0.132(6) Uani 0.390(13) 1 d DG U P B 1
H3_9 H 0.866015 -0.052054 0.694045 0.158 Uiso 0.390(13) 1 calc R U P B 1
C4_9 C 0.9309(10) -0.170(2) 0.6781(5) 0.134(6) Uani 0.390(13) 1 d DG U P B 1
H4_9 H 0.916614 -0.172195 0.648205 0.161 Uiso 0.390(13) 1 calc R U P B 1
C5_9 C 0.9825(10) -0.2397(16) 0.6953(6) 0.147(7) Uani 0.390(13) 1 d DG U P B 1
H5_9 H 1.002831 -0.287822 0.676956 0.177 Uiso 0.390(13) 1 calc R U P B 1
C6_9 C 1.0039(8) -0.2370(17) 0.7400(7) 0.148(7) Uani 0.390(13) 1 d DG U P B 1
H6_9 H 1.038451 -0.283310 0.751547 0.177 Uiso 0.390(13) 1 calc R U P B 1
C7_9 C 0.9736(9) -0.1650(18) 0.7675(5) 0.142(7) Uani 0.390(13) 1 d DG U P B 1
H7_9 H 0.987854 -0.163170 0.797388 0.170 Uiso 0.390(13) 1 calc R U P B 1
C1_10 C 0.9834(10) -0.2886(19) 0.7017(8) 0.232(9) Uani 0.610(13) 1 d D U P B 2
H1A_10 H 1.009430 -0.327743 0.725500 0.347 Uiso 0.610(13) 1 calc R U P B 2
H1B_10 H 0.954443 -0.346696 0.686962 0.347 Uiso 0.610(13) 1 calc R U P B 2
H1C_10 H 1.009090 -0.256543 0.681445 0.347 Uiso 0.610(13) 1 calc R U P B 2
C2_10 C 0.9497(7) -0.1921(14) 0.7181(5) 0.145(5) Uani 0.610(13) 1 d D U P B 2
C3_10 C 0.9099(8) -0.1247(16) 0.6894(5) 0.138(5) Uani 0.610(13) 1 d D U P B 2
H3_10 H 0.899848 -0.147254 0.660173 0.165 Uiso 0.610(13) 1 calc R U P B 2
C4_10 C 0.8854(8) -0.0223(16) 0.7055(5) 0.147(5) Uani 0.610(13) 1 d D U P B 2
H4_10 H 0.864383 0.032354 0.685569 0.176 Uiso 0.610(13) 1 calc R U P B 2
C5_10 C 0.8898(8) 0.0047(16) 0.7483(6) 0.156(5) Uani 0.610(13) 1 d D U P B 2
H5_10 H 0.868665 0.071276 0.757780 0.187 Uiso 0.610(13) 1 calc R U P B 2
C6_10 C 0.9273(8) -0.0710(16) 0.7786(5) 0.145(5) Uani 0.610(13) 1 d D U P B 2
H6_10 H 0.933161 -0.054804 0.808530 0.175 Uiso 0.610(13) 1 calc R U P B 2
C7_10 C 0.9545(8) -0.1684(15) 0.7619(5) 0.133(5) Uani 0.610(13) 1 d D U P B 2
H7_10 H 0.977569 -0.221994 0.781228 0.160 Uiso 0.610(13) 1 calc R U P B 2

loop_
_atom_site_aniso_label
_atom_site_aniso_U_11
_atom_site_aniso_U_22
_atom_site_aniso_U_33
_atom_site_aniso_U_23
_atom_site_aniso_U_13
_atom_site_aniso_U_12
S3 0.0491(7) 0.0524(8) 0.0394(6) -0.0060(6) 0.0074(5) 0.0165(6)
S1 0.0369(6) 0.0727(9) 0.0445(7) -0.0023(6) 0.0116(5) 0.0008(6)
S4 0.0545(7) 0.0548(8) 0.0375(6) 0.0090(6) 0.0050(5) 0.0175(6)
S2 0.0386(6) 0.0986(12) 0.0402(6) -0.0072(7) -0.0009(5) 0.0051(7)
Al1 0.0374(7) 0.0481(8) 0.0430(7) -0.0048(6) 0.0039(6) -0.0038(6)
C14 0.051(3) 0.037(2) 0.028(2) -0.0003(18) 0.0112(18) -0.001(2)
C9 0.037(2) 0.034(2) 0.030(2) -0.0030(18) 0.0056(17) -0.0050(19)
C13 0.039(2) 0.036(2) 0.036(2) -0.0011(19) 0.0127(18) -0.0019(19)
C10 0.037(2) 0.027(2) 0.034(2) -0.0023(18) 0.0062(17) -0.0023(18)
C19 0.042(2) 0.031(2) 0.031(2) -0.0030(18) 0.0056(18) -0.0010(19)
C16 0.043(2) 0.033(2) 0.029(2) 0.0009(17) 0.0078(17) 0.0005(19)
C21 0.044(2) 0.036(2) 0.032(2) -0.0014(19) 0.0073(18) -0.003(2)
C22 0.042(2) 0.042(3) 0.029(2) -0.0001(19) 0.0014(17) 0.002(2)
C11 0.038(2) 0.030(2) 0.030(2) 0.0001(17) 0.0063(17) -0.0025(18)
C15 0.047(2) 0.038(2) 0.032(2) 0.0012(19) 0.0039(18) 0.002(2)
C12 0.037(2) 0.031(2) 0.034(2) 0.0010(18) 0.0090(17) -0.0040(18)
C8 0.040(2) 0.037(3) 0.034(2) -0.0015(19) 0.0043(18) -0.0030(19)
C29 0.053(3) 0.055(3) 0.027(2) 0.000(2) 0.0087(19) 0.006(2)
C24 0.047(3) 0.035(3) 0.050(3) 0.000(2) 0.007(2) 0.016(2)
C17 0.042(2) 0.031(2) 0.035(2) 0.0042(18) 0.0034(18) 0.0053(19)
C20 0.044(2) 0.041(3) 0.036(2) -0.003(2) 0.0100(19) 0.004(2)
C23 0.050(3) 0.037(3) 0.053(3) -0.001(2) 0.002(2) 0.014(2)
C2 0.038(3) 0.073(4) 0.055(3) 0.005(3) 0.004(2) 0.003(3)
C18 0.040(2) 0.035(2) 0.035(2) -0.0001(19) 0.0080(18) 0.0050(19)
C7 0.035(2) 0.036(2) 0.037(2) -0.0019(19) 0.0083(18) -0.0037(19)
C33 0.059(3) 0.058(3) 0.028(2) 0.000(2) 0.009(2) 0.010(3)
C1 0.034(2) 0.067(4) 0.057(3) 0.001(3) 0.009(2) 0.000(2)
C27 0.053(3) 0.059(4) 0.091(5) -0.017(3) -0.008(3) 0.008(3)
C28 0.061(3) 0.054(3) 0.061(3) -0.010(3) -0.004(3) 0.016(3)
C25 0.050(3) 0.056(3) 0.065(3) 0.001(3) 0.014(3) 0.012(3)
C26 0.053(3) 0.062(4) 0.090(4) -0.002(3) 0.012(3) 0.007(3)
C30 0.117(5) 0.075(4) 0.047(3) 0.013(3) 0.026(3) -0.021(4)
C35 0.155(7) 0.076(4) 0.036(3) 0.016(3) 0.025(3) 0.032(4)
C31 0.104(5) 0.095(5) 0.034(3) -0.006(3) 0.020(3) 0.029(4)
C3 0.049(3) 0.151(7) 0.071(4) 0.024(4) 0.008(3) 0.025(4)
C36 0.086(5) 0.216(10) 0.039(3) -0.006(5) 0.019(3) 0.037(6)
C6 0.049(3) 0.096(5) 0.078(4) -0.001(4) 0.016(3) 0.010(3)
C32 0.070(4) 0.145(6) 0.028(3) 0.008(3) 0.007(2) 0.013(4)
C5 0.057(4) 0.142(7) 0.104(6) 0.022(5) 0.021(4) 0.039(4)
C34 0.157(7) 0.086(5) 0.045(3) -0.021(3) 0.008(4) -0.022(5)
C4 0.058(4) 0.183(9) 0.096(5) 0.030(6) 0.009(4) 0.046(5)
C1_1 0.300(12) 0.083(6) 0.127(6) -0.016(5) 0.050(7) -0.095(7)
C2_1 0.159(6) 0.052(4) 0.142(5) -0.006(4) 0.017(5) -0.042(4)
C3_1 0.147(6) 0.044(4) 0.142(5) -0.004(4) 0.003(5) -0.027(4)
C4_1 0.163(6) 0.065(4) 0.168(6) -0.003(5) 0.014(6) -0.031(5)
C5_1 0.164(7) 0.078(5) 0.189(7) -0.012(5) 0.038(6) -0.045(5)
C6_1 0.129(6) 0.075(5) 0.205(7) -0.010(6) 0.032(5) -0.031(4)
C7_1 0.130(5) 0.059(4) 0.192(6) -0.008(5) 0.011(5) -0.038(4)
O1_2 0.125(9) 0.114(7) 0.070(6) -0.036(5) -0.013(5) -0.015(7)
C1_2 0.112(6) 0.101(5) 0.075(5) -0.016(5) 0.002(4) -0.035(5)
C2_2 0.132(7) 0.140(8) 0.152(8) 0.008(7) -0.035(6) -0.029(7)
F1_2 0.180(11) 0.167(10) 0.203(12) 0.065(8) -0.065(9) 0.004(8)
F2_2 0.168(11) 0.209(11) 0.240(13) -0.004(10) -0.120(9) -0.058(9)
F3_2 0.084(6) 0.239(13) 0.235(11) 0.034(9) 0.022(7) -0.004(7)
C3_2 0.144(7) 0.105(6) 0.127(7) -0.012(5) -0.003(6) -0.030(6)
F4_2 0.158 0.134 0.219 0.044 0.004 0.015
F5_2 0.159(9) 0.150(9) 0.177(10) 0.061(7) -0.016(7) -0.070(7)
F6_2 0.255(14) 0.108(7) 0.193(8) -0.061(7) 0.050(9) -0.028(9)
C4_2 0.161(8) 0.154(7) 0.094(6) -0.007(7) 0.041(6) -0.029(6)
F7_2 0.200(10) 0.279(11) 0.163(9) 0.015(9) 0.116(7) 0.039(9)
F8_2 0.191(9) 0.247(10) 0.086(5) -0.031(6) 0.067(6) -0.045(8)
F9_2 0.202(10) 0.150(7) 0.097(7) 0.024(6) 0.044(7) -0.064(7)
O1_3 0.034(3) 0.084(5) 0.098(5) -0.014(4) 0.001(3) -0.002(3)
C1_3 0.037(3) 0.064(4) 0.075(4) -0.001(3) 0.004(3) -0.003(3)
C2_3 0.087(5) 0.075(5) 0.118(5) 0.006(5) 0.023(5) -0.018(4)
F1_3 0.109(6) 0.051(4) 0.211(8) -0.015(4) -0.011(6) -0.001(4)
F2_3 0.092(4) 0.139(7) 0.227(9) 0.026(7) 0.055(5) -0.043(4)
F3_3 0.207(10) 0.107(6) 0.124(5) 0.042(5) 0.015(6) -0.032(7)
C3_3 0.068(4) 0.077(5) 0.101(5) 0.003(5) 0.010(4) 0.016(4)
F4_3 0.107(5) 0.057(3) 0.136(5) -0.010(3) -0.004(5) 0.014(4)
F5_3 0.128(6) 0.169(7) 0.101(4) -0.021(5) 0.027(4) 0.052(5)
F6_3 0.053(3) 0.120(7) 0.150(6) 0.008(5) -0.004(3) 0.027(3)
C4_3 0.084(5) 0.127(6) 0.079(5) -0.011(5) 0.000(4) -0.010(5)
F7_3 0.184(9) 0.185(8) 0.091(5) 0.052(5) 0.011(5) 0.006(6)
F8_3 0.102(5) 0.181(7) 0.116(5) -0.036(5) -0.035(4) -0.023(5)
F9_3 0.117(5) 0.231(9) 0.109(5) -0.090(5) 0.013(4) 0.012(6)
O1_4 0.113(4) 0.059(3) 0.127(4) -0.006(3) 0.006(3) 0.025(3)
C1_4 0.071(3) 0.066(3) 0.108(4) -0.012(3) 0.017(3) 0.014(3)
C2_4 0.108(5) 0.113(5) 0.139(5) 0.020(5) 0.004(4) -0.013(4)
F1_4 0.160(5) 0.255(7) 0.112(4) 0.004(4) 0.050(4) -0.051(5)
F2_4 0.212(6) 0.114(4) 0.281(8) 0.085(5) -0.027(6) -0.007(4)
F3_4 0.122(4) 0.184(6) 0.196(5) 0.021(5) -0.017(4) -0.078(4)
C3_4 0.160(6) 0.145(6) 0.146(6) -0.050(5) 0.040(5) 0.006(5)
F4_4 0.207(6) 0.281(8) 0.157(5) -0.066(5) 0.106(5) -0.042(6)
F5_4 0.194(6) 0.283(8) 0.110(4) -0.047(5) -0.021(4) -0.061(6)
F6_4 0.357(10) 0.151(5) 0.286(9) -0.121(6) 0.068(7) 0.044(6)
C4_4 0.079(4) 0.133(5) 0.156(5) 0.012(5) 0.008(4) 0.008(4)
F7_4 0.099(4) 0.195(6) 0.210(6) 0.031(5) 0.022(4) -0.048(4)
F8_4 0.104(4) 0.207(6) 0.327(9) 0.002(6) 0.022(5) 0.081(4)
F9_4 0.136(4) 0.241(7) 0.116(4) 0.032(4) -0.034(3) -0.023(4)
O1_5 0.091(7) 0.113(8) 0.097(8) 0.030(6) 0.027(6) -0.025(6)
C1_5 0.092(6) 0.125(7) 0.083(6) 0.020(5) 0.019(5) -0.027(5)
C2_5 0.131(7) 0.145(8) 0.116(7) 0.028(6) 0.012(6) -0.001(6)
F1_5 0.124(8) 0.232(13) 0.153(10) 0.014(9) -0.037(7) 0.032(7)
F2_5 0.163(11) 0.175(10) 0.193(10) 0.110(9) 0.024(9) 0.031(8)
F3_5 0.236(13) 0.142(10) 0.120(7) 0.008(7) 0.029(7) 0.054(9)
C3_5 0.104(7) 0.173(9) 0.155(8) 0.033(7) 0.014(7) -0.035(6)
F4_5 0.089(7) 0.236(12) 0.194(12) 0.068(11) -0.009(8) -0.002(7)
F5_5 0.107(9) 0.221(13) 0.237(12) -0.053(10) -0.025(9) -0.058(8)
F6_5 0.124(10) 0.278(14) 0.193(11) 0.085(10) 0.063(9) -0.039(9)
C4_5 0.167(8) 0.187(9) 0.122(7) -0.013(7) 0.014(7) -0.037(7)
F7_5 0.178(11) 0.212(12) 0.202(12) -0.096(10) 0.032(10) -0.009(9)
F8_5 0.263(15) 0.309(15) 0.073(7) -0.008(8) -0.043(9) -0.040(12)
F9_5 0.205(11) 0.259(14) 0.158(11) -0.071(9) 0.013(9) -0.129(10)
O1_6 0.052(6) 0.117(9) 0.053(6) -0.039(6) -0.020(5) 0.023(6)
C1_6 0.060(5) 0.113(7) 0.052(5) -0.032(5) 0.006(5) 0.008(5)
C2_6 0.086(6) 0.136(8) 0.088(7) -0.036(6) 0.008(6) 0.028(6)
F1_6 0.137(9) 0.122(9) 0.132(8) -0.008(6) -0.006(7) 0.051(7)
F2_6 0.114(9) 0.162(13) 0.150(9) -0.082(9) -0.027(8) 0.057(9)
F3_6 0.065(5) 0.212(11) 0.077(7) -0.055(7) 0.010(5) 0.018(6)
C3_6 0.098(7) 0.134(8) 0.069(6) -0.006(6) 0.006(6) 0.006(6)
F4_6 0.147(10) 0.126(11) 0.132(11) 0.029(8) 0.018(9) 0.029(9)
F5_6 0.157(9) 0.165(12) 0.094(11) 0.031(9) 0.029(9) -0.027(8)
F6_6 0.143(9) 0.182(10) 0.068(6) -0.012(6) 0.011(7) 0.008(8)
C4_6 0.081(6) 0.142(8) 0.090(6) -0.029(6) -0.002(6) -0.011(6)
F7_6 0.051(5) 0.151(9) 0.093(7) -0.060(7) 0.010(5) -0.036(5)
F8_6 0.081(7) 0.188(10) 0.085(6) -0.084(6) 0.005(5) -0.006(7)
F9_6 0.114(10) 0.208(13) 0.182(13) 0.055(10) -0.031(10) -0.058(9)
O1_7 0.052(7) 0.081(10) 0.140(11) -0.025(9) 0.007(7) 0.011(7)
C1_7 0.060(6) 0.078(7) 0.137(8) 0.002(6) 0.009(6) 0.014(6)
C2_7 0.085(7) 0.103(8) 0.157(9) -0.001(7) 0.001(8) -0.010(7)
F1_7 0.090(10) 0.116(11) 0.151(10) -0.016(9) -0.003(9) -0.032(10)
F2_7 0.063(7) 0.173(14) 0.198(16) 0.006(13) -0.017(9) -0.033(8)
F3_7 0.125(15) 0.093(10) 0.154(13) -0.010(9) 0.016(12) -0.029(10)
C3_7 0.071(7) 0.085(8) 0.142(8) 0.009(7) 0.017(7) 0.014(6)
F4_7 0.076(8) 0.100(11) 0.146(12) 0.041(9) 0.021(8) 0.015(8)
F5_7 0.076(7) 0.131(12) 0.150(12) 0.049(10) 0.016(8) 0.000(8)
F6_7 0.089(10) 0.119(9) 0.166(12) -0.048(9) 0.020(10) 0.019(8)
C4_7 0.090(8) 0.089(8) 0.154(9) 0.014(8) 0.017(8) 0.031(7)
F7_7 0.118(11) 0.069(9) 0.215(15) 0.014(10) 0.033(12) 0.025(8)
F8_7 0.099(11) 0.091(12) 0.168(15) 0.011(11) 0.022(11) 0.046(9)
F9_7 0.154(14) 0.141(13) 0.149(11) 0.047(11) 0.018(10) 0.062(11)
O1_8 0.109(9) 0.133(9) 0.064(7) 0.021(7) 0.015(6) -0.055(8)
C1_8 0.105(6) 0.147(7) 0.078(6) 0.021(6) 0.025(5) -0.050(6)
C2_8 0.170(9) 0.213(10) 0.098(7) 0.014(8) 0.011(7) -0.042(9)
F1_8 0.266(17) 0.224(11) 0.152(13) -0.094(10) -0.001(13) -0.074(12)
F2_8 0.231(14) 0.355(17) 0.071(7) 0.020(10) 0.045(9) -0.085(14)
F3_8 0.154(10) 0.308(17) 0.144(12) 0.003(13) -0.030(9) -0.014(11)
C3_8 0.139(9) 0.149(8) 0.146(8) 0.028(7) 0.024(8) -0.032(8)
F4_8 0.169(14) 0.132(11) 0.209(11) -0.048(9) 0.016(10) -0.047(10)
F5_8 0.183(11) 0.202(14) 0.227(16) 0.032(15) 0.030(12) 0.061(11)
F6_8 0.188(15) 0.163(12) 0.240(12) 0.110(11) 0.030(11) -0.022(12)
C4_8 0.115(7) 0.204(10) 0.132(8) 0.032(8) 0.023(7) -0.037(7)
F7_8 0.101(9) 0.268(16) 0.128(8) 0.045(9) -0.004(7) -0.039(10)
F8_8 0.086(8) 0.304(14) 0.172(12) 0.080(12) 0.015(8) -0.078(9)
F9_8 0.136(11) 0.269(14) 0.198(14) -0.035(11) 0.028(10) 0.019(10)
C1_9 0.158(14) 0.161(14) 0.165(13) 0.009(11) 0.049(12) -0.011(11)
C2_9 0.132(8) 0.133(8) 0.144(8) 0.006(6) 0.027(6) -0.025(6)
C3_9 0.128(8) 0.129(9) 0.140(8) 0.012(6) 0.024(6) -0.031(6)
C4_9 0.135(8) 0.130(9) 0.138(8) 0.010(6) 0.019(6) -0.028(6)
C5_9 0.154(9) 0.137(9) 0.151(8) 0.006(6) 0.021(6) -0.021(6)
C6_9 0.151(9) 0.141(9) 0.148(8) 0.003(6) 0.014(6) -0.014(6)
C7_9 0.144(9) 0.136(9) 0.144(8) 0.006(6) 0.016(6) -0.020(6)
C1_10 0.245(14) 0.201(13) 0.251(14) -0.030(11) 0.042(12) 0.008(11)
C2_10 0.134(7) 0.143(7) 0.157(7) 0.013(6) 0.023(6) -0.025(5)
C3_10 0.123(7) 0.146(7) 0.146(7) 0.016(6) 0.025(5) -0.034(5)
C4_10 0.133(7) 0.151(7) 0.154(7) 0.015(6) 0.011(6) -0.011(6)
C5_10 0.145(7) 0.160(7) 0.159(7) 0.012(6) 0.012(6) -0.001(6)
C6_10 0.132(7) 0.148(7) 0.153(7) 0.018(6) 0.010(6) -0.014(6)
C7_10 0.121(7) 0.131(7) 0.144(7) 0.023(6) 0.010(6) -0.031(5)

loop_
_atom_type_symbol
_atom_type_description
_atom_type_scat_dispersion_real
_atom_type_scat_dispersion_imag
_atom_type_scat_source
C C 0.0033 0.0016 'International Tables Vol C Tables 4.2.6.8 and 6.1.1.4'
H H 0.0000 0.0000 'International Tables Vol C Tables 4.2.6.8 and 6.1.1.4'
Al Al 0.0645 0.0514 'International Tables Vol C Tables 4.2.6.8 and 6.1.1.4'
F F 0.0171 0.0103 'International Tables Vol C Tables 4.2.6.8 and 6.1.1.4'
O O 0.0106 0.0060 'International Tables Vol C Tables 4.2.6.8 and 6.1.1.4'
S S 0.1246 0.1234 'International Tables Vol C Tables 4.2.6.8 and 6.1.1.4'

loop_
_geom_angle_atom_site_label_1
_geom_angle_atom_site_label_2
_geom_angle_atom_site_label_3
_geom_angle
_geom_angle_site_symmetry_1
_geom_angle_site_symmetry_3
_geom_angle_publ_flag
C18 S3 C24 101.5(2) . . ?
C7 S1 C1 107.1(2) . . ?
C23 S4 C17 101.8(2) . . ?
C8 S2 C2 106.9(2) . . ?
O1_2 Al1 O1_5 107.0(10) . . ?
O1_2 Al1 O1_4 115.3(6) . . ?
O1_5 Al1 O1_4 109.4(8) . . ?
O1_2 Al1 O1_7 116.1(9) . . ?
O1_5 Al1 O1_7 111.9(11) . . ?
O1_4 Al1 O1_7 96.9(8) . . ?
O1_4 Al1 O1_3 111.4(3) . . ?
O1_4 Al1 O1_8 111.9(9) . . ?
O1_3 Al1 O1_8 103.6(8) . . ?
O1_4 Al1 O1_6 104.5(7) . . ?
O1_3 Al1 O1_6 110.2(6) . . ?
O1_8 Al1 O1_6 115.5(11) . . ?
C13 C14 C15 118.4(4) . . ?
C13 C14 C33 121.5(4) . . ?
C15 C14 C33 120.0(4) . . ?
C22 C9 C10 119.5(4) . . ?
C22 C9 C8 122.3(4) . . ?
C10 C9 C8 118.2(3) . . ?
C14 C13 C12 122.0(4) . . ?
C14 C13 H13 119.0 . . ?
C12 C13 H13 119.0 . . ?
C11 C10 C19 120.6(4) . . ?
C11 C10 C9 120.8(4) . . ?
C19 C10 C9 118.6(4) . . ?
C20 C19 C10 119.1(4) . . ?
C20 C19 C18 122.8(4) . . ?
C10 C19 C18 118.1(4) . . ?
C15 C16 C11 119.1(4) . . ?
C15 C16 C17 122.6(4) . . ?
C11 C16 C17 118.2(3) . . ?
C22 C21 C20 117.3(4) . . ?
C22 C21 C29 121.7(4) . . ?
C20 C21 C29 121.0(4) . . ?
C21 C22 C9 122.4(4) . . ?
C21 C22 H22 118.8 . . ?
C9 C22 H22 118.8 . . ?
C10 C11 C16 120.3(4) . . ?
C10 C11 C12 120.4(4) . . ?
C16 C11 C12 119.2(3) . . ?
C14 C15 C16 122.0(4) . . ?
C14 C15 H15 119.0 . . ?
C16 C15 H15 119.0 . . ?
C13 C12 C11 119.0(4) . . ?
C13 C12 C7 122.5(4) . . ?
C11 C12 C7 118.6(3) . . ?
C7 C8 C9 120.4(4) . . ?
C7 C8 S2 124.9(3) . . ?
C9 C8 S2 114.4(3) . . ?
C30 C29 C32 109.6(5) . . ?
C30 C29 C31 109.4(5) . . ?
C32 C29 C31 108.5(5) . . ?
C30 C29 C21 107.9(4) . . ?
C32 C29 C21 111.0(4) . . ?
C31 C29 C21 110.3(4) . . ?
C25 C24 C23 120.2(5) . . ?
C25 C24 S3 119.5(4) . . ?
C23 C24 S3 120.3(4) . . ?
C18 C17 C16 120.8(4) . . ?
C18 C17 S4 120.9(3) . . ?
C16 C17 S4 118.1(3) . . ?
C21 C20 C19 122.8(4) . . ?
C21 C20 H20 118.6 . . ?
C19 C20 H20 118.6 . . ?
C24 C23 C28 119.0(5) . . ?
C24 C23 S4 121.2(4) . . ?
C28 C23 S4 119.8(4) . . ?
C1 C2 C3 119.6(5) . . ?
C1 C2 S2 124.9(4) . . ?
C3 C2 S2 115.4(4) . . ?
C17 C18 C19 120.6(4) . . ?
C17 C18 S3 121.6(3) . . ?
C19 C18 S3 117.5(3) . . ?
C8 C7 C12 120.3(4) . . ?
C8 C7 S1 124.4(3) . . ?
C12 C7 S1 115.0(3) . . ?
C35 C33 C36 110.8(5) . . ?
C35 C33 C14 110.3(4) . . ?
C36 C33 C14 112.4(4) . . ?
C35 C33 C34 108.3(5) . . ?
C36 C33 C34 107.3(6) . . ?
C14 C33 C34 107.5(4) . . ?
C2 C1 C6 119.5(5) . . ?
C2 C1 S1 124.5(4) . . ?
C6 C1 S1 115.9(4) . . ?
C26 C27 C28 120.3(6) . . ?
C26 C27 H27 119.9 . . ?
C28 C27 H27 119.9 . . ?
C27 C28 C23 119.9(5) . . ?
C27 C28 H28 120.0 . . ?
C23 C28 H28 120.0 . . ?
C26 C25 C24 120.1(5) . . ?
C26 C25 H25 120.0 . . ?
C24 C25 H25 120.0 . . ?
C25 C26 C27 120.5(6) . . ?
C25 C26 H26 119.8 . . ?
C27 C26 H26 119.8 . . ?
C29 C30 H30A 109.5 . . ?
C29 C30 H30B 109.5 . . ?
H30A C30 H30B 109.5 . . ?
C29 C30 H30C 109.5 . . ?
H30A C30 H30C 109.5 . . ?
H30B C30 H30C 109.5 . . ?
C33 C35 H35A 109.5 . . ?
C33 C35 H35B 109.5 . . ?
H35A C35 H35B 109.5 . . ?
C33 C35 H35C 109.5 . . ?
H35A C35 H35C 109.5 . . ?
H35B C35 H35C 109.5 . . ?
C29 C31 H31A 109.5 . . ?
C29 C31 H31B 109.5 . . ?
H31A C31 H31B 109.5 . . ?
C29 C31 H31C 109.5 . . ?
H31A C31 H31C 109.5 . . ?
H31B C31 H31C 109.5 . . ?
C4 C3 C2 119.5(6) . . ?
C4 C3 H3 120.3 . . ?
C2 C3 H3 120.3 . . ?
C33 C36 H36A 109.5 . . ?
C33 C36 H36B 109.5 . . ?
H36A C36 H36B 109.5 . . ?
C33 C36 H36C 109.5 . . ?
H36A C36 H36C 109.5 . . ?
H36B C36 H36C 109.5 . . ?
C5 C6 C1 120.4(6) . . ?
C5 C6 H6 119.8 . . ?
C1 C6 H6 119.8 . . ?
C29 C32 H32A 109.5 . . ?
C29 C32 H32B 109.5 . . ?
H32A C32 H32B 109.5 . . ?
C29 C32 H32C 109.5 . . ?
H32A C32 H32C 109.5 . . ?
H32B C32 H32C 109.5 . . ?
C6 C5 C4 120.4(6) . . ?
C6 C5 H5 119.8 . . ?
C4 C5 H5 119.8 . . ?
C33 C34 H34A 109.5 . . ?
C33 C34 H34B 109.5 . . ?
H34A C34 H34B 109.5 . . ?
C33 C34 H34C 109.5 . . ?
H34A C34 H34C 109.5 . . ?
H34B C34 H34C 109.5 . . ?
C3 C4 C5 120.6(6) . . ?
C3 C4 H4 119.7 . . ?
C5 C4 H4 119.7 . . ?
C2_1 C1_1 H1A_1 109.5 . . ?
C2_1 C1_1 H1B_1 109.5 . . ?
H1A_1 C1_1 H1B_1 109.5 . . ?
C2_1 C1_1 H1C_1 109.5 . . ?
H1A_1 C1_1 H1C_1 109.5 . . ?
H1B_1 C1_1 H1C_1 109.5 . . ?
C3_1 C2_1 C1_1 120.7(10) . . ?
C3_1 C2_1 C7_1 119.4(9) . . ?
C1_1 C2_1 C7_1 119.8(10) . . ?
C2_1 C3_1 C4_1 123.7(9) . . ?
C2_1 C3_1 H3_1 118.1 . . ?
C4_1 C3_1 H3_1 118.1 . . ?
C5_1 C4_1 C3_1 118.8(10) . . ?
C5_1 C4_1 H4_1 120.6 . . ?
C3_1 C4_1 H4_1 120.6 . . ?
C4_1 C5_1 C6_1 118.7(10) . . ?
C4_1 C5_1 H5_1 120.6 . . ?
C6_1 C5_1 H5_1 120.6 . . ?
C7_1 C6_1 C5_1 124.2(10) . . ?
C7_1 C6_1 H6_1 117.9 . . ?
C5_1 C6_1 H6_1 117.9 . . ?
C6_1 C7_1 C2_1 115.1(9) . . ?
C6_1 C7_1 H7_1 122.5 . . ?
C2_1 C7_1 H7_1 122.5 . . ?
C1_2 O1_2 Al1 177.0(13) . . ?
O1_2 C1_2 C4_2 103.3(10) . . ?
O1_2 C1_2 C2_2 111.8(10) . . ?
C4_2 C1_2 C2_2 113.1(10) . . ?
O1_2 C1_2 C3_2 108.1(10) . . ?
C4_2 C1_2 C3_2 111.5(9) . . ?
C2_2 C1_2 C3_2 108.9(9) . . ?
F2_2 C2_2 F1_2 112.3(13) . . ?
F2_2 C2_2 F3_2 104.6(13) . . ?
F1_2 C2_2 F3_2 113.7(14) . . ?
F2_2 C2_2 C1_2 113.2(11) . . ?
F1_2 C2_2 C1_2 107.4(11) . . ?
F3_2 C2_2 C1_2 105.6(10) . . ?
F4_2 C3_2 F6_2 111.2(11) . . ?
F4_2 C3_2 F5_2 105.9(10) . . ?
F6_2 C3_2 F5_2 112.6(12) . . ?
F4_2 C3_2 C1_2 111.8(9) . . ?
F6_2 C3_2 C1_2 109.1(10) . . ?
F5_2 C3_2 C1_2 106.1(10) . . ?
F8_2 C4_2 F9_2 109.4(11) . . ?
F8_2 C4_2 F7_2 90.4(11) . . ?
F9_2 C4_2 F7_2 121.6(14) . . ?
F8_2 C4_2 C1_2 117.8(11) . . ?
F9_2 C4_2 C1_2 109.8(10) . . ?
F7_2 C4_2 C1_2 107.2(10) . . ?
C1_3 O1_3 Al1 156.5(7) . . ?
O1_3 C1_3 C2_3 111.8(7) . . ?
O1_3 C1_3 C4_3 111.0(7) . . ?
C2_3 C1_3 C4_3 108.7(7) . . ?
O1_3 C1_3 C3_3 107.0(7) . . ?
C2_3 C1_3 C3_3 108.5(6) . . ?
C4_3 C1_3 C3_3 109.7(7) . . ?
F3_3 C2_3 F2_3 109.0(9) . . ?
F3_3 C2_3 F1_3 104.7(9) . . ?
F2_3 C2_3 F1_3 108.3(8) . . ?
F3_3 C2_3 C1_3 113.1(8) . . ?
F2_3 C2_3 C1_3 111.7(8) . . ?
F1_3 C2_3 C1_3 109.7(8) . . ?
F4_3 C3_3 F5_3 109.8(9) . . ?
F4_3 C3_3 F6_3 107.4(8) . . ?
F5_3 C3_3 F6_3 105.7(8) . . ?
F4_3 C3_3 C1_3 113.6(7) . . ?
F5_3 C3_3 C1_3 109.7(7) . . ?
F6_3 C3_3 C1_3 110.3(7) . . ?
F8_3 C4_3 F9_3 106.4(9) . . ?
F8_3 C4_3 F7_3 107.4(9) . . ?
F9_3 C4_3 F7_3 108.3(10) . . ?
F8_3 C4_3 C1_3 116.1(8) . . ?
F9_3 C4_3 C1_3 109.2(7) . . ?
F7_3 C4_3 C1_3 109.1(8) . . ?
C1_4 O1_4 Al1 165.8(5) . . ?
O1_4 C1_4 C3_4 108.0(6) . . ?
O1_4 C1_4 C2_4 109.4(6) . . ?
C3_4 C1_4 C2_4 110.6(6) . . ?
O1_4 C1_4 C4_4 109.3(6) . . ?
C3_4 C1_4 C4_4 110.7(6) . . ?
C2_4 C1_4 C4_4 108.7(6) . . ?
F1_4 C2_4 F2_4 107.7(8) . . ?
F1_4 C2_4 F3_4 110.5(8) . . ?
F2_4 C2_4 F3_4 109.1(8) . . ?
F1_4 C2_4 C1_4 110.4(7) . . ?
F2_4 C2_4 C1_4 110.2(7) . . ?
F3_4 C2_4 C1_4 109.0(7) . . ?
F5_4 C3_4 F6_4 107.3(9) . . ?
F5_4 C3_4 F4_4 113.0(9) . . ?
F6_4 C3_4 F4_4 108.3(9) . . ?
F5_4 C3_4 C1_4 110.6(7) . . ?
F6_4 C3_4 C1_4 108.7(8) . . ?
F4_4 C3_4 C1_4 108.8(7) . . ?
F8_4 C4_4 F9_4 111.4(8) . . ?
F8_4 C4_4 F7_4 105.5(7) . . ?
F9_4 C4_4 F7_4 109.7(8) . . ?
F8_4 C4_4 C1_4 111.8(7) . . ?
F9_4 C4_4 C1_4 109.6(6) . . ?
F7_4 C4_4 C1_4 108.8(7) . . ?
C1_5 O1_5 Al1 165.0(14) . . ?
O1_5 C1_5 C3_5 108.6(11) . . ?
O1_5 C1_5 C4_5 107.7(12) . . ?
C3_5 C1_5 C4_5 111.2(10) . . ?
O1_5 C1_5 C2_5 111.3(12) . . ?
C3_5 C1_5 C2_5 109.0(10) . . ?
C4_5 C1_5 C2_5 109.1(10) . . ?
F2_5 C2_5 F1_5 110.1(13) . . ?
F2_5 C2_5 F3_5 105.1(13) . . ?
F1_5 C2_5 F3_5 110.6(13) . . ?
F2_5 C2_5 C1_5 115.6(12) . . ?
F1_5 C2_5 C1_5 110.0(11) . . ?
F3_5 C2_5 C1_5 105.2(11) . . ?
F5_5 C3_5 F4_5 110.7(14) . . ?
F5_5 C3_5 F6_5 121.1(16) . . ?
F4_5 C3_5 F6_5 102.6(12) . . ?
F5_5 C3_5 C1_5 105.4(11) . . ?
F4_5 C3_5 C1_5 113.3(12) . . ?
F6_5 C3_5 C1_5 103.8(10) . . ?
F7_5 C4_5 F9_5 117.7(15) . . ?
F7_5 C4_5 F8_5 118.4(16) . . ?
F9_5 C4_5 F8_5 98.2(13) . . ?
F7_5 C4_5 C1_5 104.2(11) . . ?
F9_5 C4_5 C1_5 109.1(12) . . ?
F8_5 C4_5 C1_5 108.9(12) . . ?
C1_6 O1_6 Al1 155.0(12) . . ?
O1_6 C1_6 C2_6 114.3(11) . . ?
O1_6 C1_6 C4_6 112.7(12) . . ?
C2_6 C1_6 C4_6 107.5(10) . . ?
O1_6 C1_6 C3_6 110.7(13) . . ?
C2_6 C1_6 C3_6 109.4(10) . . ?
C4_6 C1_6 C3_6 101.4(10) . . ?
F2_6 C2_6 F1_6 107.0(13) . . ?
F2_6 C2_6 F3_6 113.1(13) . . ?
F1_6 C2_6 F3_6 102.4(12) . . ?
F2_6 C2_6 C1_6 115.7(11) . . ?
F1_6 C2_6 C1_6 110.0(10) . . ?
F3_6 C2_6 C1_6 107.8(11) . . ?
F5_6 C3_6 F4_6 108.6(15) . . ?
F5_6 C3_6 F6_6 111.6(14) . . ?
F4_6 C3_6 F6_6 100.6(14) . . ?
F5_6 C3_6 C1_6 114.9(12) . . ?
F4_6 C3_6 C1_6 112.2(12) . . ?
F6_6 C3_6 C1_6 108.1(11) . . ?
F7_6 C4_6 F9_6 104.6(14) . . ?
F7_6 C4_6 F8_6 106.5(11) . . ?
F9_6 C4_6 F8_6 119.1(16) . . ?
F7_6 C4_6 C1_6 111.0(11) . . ?
F9_6 C4_6 C1_6 110.8(12) . . ?
F8_6 C4_6 C1_6 104.7(11) . . ?
C1_7 O1_7 Al1 155.1(17) . . ?
O1_7 C1_7 C4_7 112.2(14) . . ?
O1_7 C1_7 C2_7 106.9(13) . . ?
C4_7 C1_7 C2_7 110.9(12) . . ?
O1_7 C1_7 C3_7 111.7(14) . . ?
C4_7 C1_7 C3_7 105.3(11) . . ?
C2_7 C1_7 C3_7 109.8(11) . . ?
F2_7 C2_7 F3_7 105.8(15) . . ?
F2_7 C2_7 F1_7 109.8(16) . . ?
F3_7 C2_7 F1_7 115.4(16) . . ?
F2_7 C2_7 C1_7 107.8(13) . . ?
F3_7 C2_7 C1_7 108.8(14) . . ?
F1_7 C2_7 C1_7 109.0(13) . . ?
F5_7 C3_7 F4_7 106.7(13) . . ?
F5_7 C3_7 F6_7 116.5(15) . . ?
F4_7 C3_7 F6_7 108.5(15) . . ?
F5_7 C3_7 C1_7 110.4(13) . . ?
F4_7 C3_7 C1_7 106.4(13) . . ?
F6_7 C3_7 C1_7 108.0(12) . . ?
F9_7 C4_7 F8_7 110.8(16) . . ?
F9_7 C4_7 F7_7 111.9(17) . . ?
F8_7 C4_7 F7_7 107.9(15) . . ?
F9_7 C4_7 C1_7 108.3(13) . . ?
F8_7 C4_7 C1_7 111.7(14) . . ?
F7_7 C4_7 C1_7 106.2(13) . . ?
C1_8 O1_8 Al1 161.6(15) . . ?
O1_8 C1_8 C2_8 108.2(12) . . ?
O1_8 C1_8 C4_8 112.8(13) . . ?
C2_8 C1_8 C4_8 108.3(10) . . ?
O1_8 C1_8 C3_8 112.8(14) . . ?
C2_8 C1_8 C3_8 108.9(11) . . ?
C4_8 C1_8 C3_8 105.7(10) . . ?
F3_8 C2_8 F2_8 118.3(17) . . ?
F3_8 C2_8 F1_8 109.7(16) . . ?
F2_8 C2_8 F1_8 109.3(16) . . ?
F3_8 C2_8 C1_8 104.4(12) . . ?
F2_8 C2_8 C1_8 105.5(12) . . ?
F1_8 C2_8 C1_8 109.2(13) . . ?
F4_8 C3_8 F6_8 115.2(16) . . ?
F4_8 C3_8 F5_8 115.0(16) . . ?
F6_8 C3_8 F5_8 105.9(15) . . ?
F4_8 C3_8 C1_8 106.8(12) . . ?
F6_8 C3_8 C1_8 106.2(13) . . ?
F5_8 C3_8 C1_8 107.0(14) . . ?
F9_8 C4_8 F7_8 121.5(16) . . ?
F9_8 C4_8 F8_8 117.1(16) . . ?
F7_8 C4_8 F8_8 100.8(13) . . ?
F9_8 C4_8 C1_8 103.2(12) . . ?
F7_8 C4_8 C1_8 104.9(12) . . ?
F8_8 C4_8 C1_8 108.3(12) . . ?
C2_9 C1_9 H1A_9 109.5 . . ?
C2_9 C1_9 H1B_9 109.5 . . ?
H1A_9 C1_9 H1B_9 109.5 . . ?
C2_9 C1_9 H1C_9 109.5 . . ?
H1A_9 C1_9 H1C_9 109.5 . . ?
H1B_9 C1_9 H1C_9 109.5 . . ?
C3_9 C2_9 C7_9 120.0 . . ?
C3_9 C2_9 C1_9 124.5(14) . . ?
C7_9 C2_9 C1_9 115.4(14) . . ?
C2_9 C3_9 C4_9 120.0 . . ?
C2_9 C3_9 H3_9 120.0 . . ?
C4_9 C3_9 H3_9 120.0 . . ?
C5_9 C4_9 C3_9 120.0 . . ?
C5_9 C4_9 H4_9 120.0 . . ?
C3_9 C4_9 H4_9 120.0 . . ?
C6_9 C5_9 C4_9 120.0 . . ?
C6_9 C5_9 H5_9 120.0 . . ?
C4_9 C5_9 H5_9 120.0 . . ?
C5_9 C6_9 C7_9 120.0 . . ?
C5_9 C6_9 H6_9 120.0 . . ?
C7_9 C6_9 H6_9 120.0 . . ?
C6_9 C7_9 C2_9 120.0 . . ?
C6_9 C7_9 H7_9 120.0 . . ?
C2_9 C7_9 H7_9 120.0 . . ?
C2_10 C1_10 H1A_10 109.5 . . ?
C2_10 C1_10 H1B_10 109.5 . . ?
H1A_10 C1_10 H1B_10 109.5 . . ?
C2_10 C1_10 H1C_10 109.5 . . ?
H1A_10 C1_10 H1C_10 109.5 . . ?
H1B_10 C1_10 H1C_10 109.5 . . ?
C3_10 C2_10 C7_10 119.5(13) . . ?
C3_10 C2_10 C1_10 118.7(15) . . ?
C7_10 C2_10 C1_10 121.8(15) . . ?
C2_10 C3_10 C4_10 116.8(14) . . ?
C2_10 C3_10 H3_10 121.6 . . ?
C4_10 C3_10 H3_10 121.6 . . ?
C5_10 C4_10 C3_10 124.4(14) . . ?
C5_10 C4_10 H4_10 117.8 . . ?
C3_10 C4_10 H4_10 117.8 . . ?
C4_10 C5_10 C6_10 118.2(14) . . ?
C4_10 C5_10 H5_10 120.9 . . ?
C6_10 C5_10 H5_10 120.9 . . ?
C7_10 C6_10 C5_10 116.6(14) . . ?
C7_10 C6_10 H6_10 121.7 . . ?
C5_10 C6_10 H6_10 121.7 . . ?
C6_10 C7_10 C2_10 123.6(14) . . ?
C6_10 C7_10 H7_10 118.2 . . ?
C2_10 C7_10 H7_10 118.2 . . ?

loop_
_geom_bond_atom_site_label_1
_geom_bond_atom_site_label_2
_geom_bond_distance
_geom_bond_site_symmetry_2
_geom_bond_publ_flag
S3 C18 1.762(4) . ?
S3 C24 1.767(5) . ?
S1 C7 1.722(4) . ?
S1 C1 1.728(5) . ?
S4 C23 1.763(5) . ?
S4 C17 1.770(4) . ?
S2 C8 1.718(4) . ?
S2 C2 1.727(5) . ?
Al1 O1_2 1.641(11) . ?
Al1 O1_5 1.673(13) . ?
Al1 O1_4 1.682(5) . ?
Al1 O1_7 1.690(17) . ?
Al1 O1_3 1.713(7) . ?
Al1 O1_8 1.714(14) . ?
Al1 O1_6 1.749(13) . ?
C14 C13 1.384(6) . ?
C14 C15 1.391(6) . ?
C14 C33 1.537(6) . ?
C9 C22 1.397(5) . ?
C9 C10 1.416(6) . ?
C9 C8 1.443(6) . ?
C13 C12 1.405(5) . ?
C13 H13 0.9300 . ?
C10 C11 1.409(5) . ?
C10 C19 1.411(6) . ?
C19 C20 1.398(6) . ?
C19 C18 1.453(6) . ?
C16 C15 1.401(5) . ?
C16 C11 1.413(6) . ?
C16 C17 1.447(6) . ?
C21 C22 1.385(6) . ?
C21 C20 1.389(6) . ?
C21 C29 1.530(6) . ?
C22 H22 0.9300 . ?
C11 C12 1.421(5) . ?
C15 H15 0.9300 . ?
C12 C7 1.439(6) . ?
C8 C7 1.397(6) . ?
C29 C30 1.515(7) . ?
C29 C32 1.517(7) . ?
C29 C31 1.526(7) . ?
C24 C25 1.382(7) . ?
C24 C23 1.386(6) . ?
C17 C18 1.360(5) . ?
C20 H20 0.9300 . ?
C23 C28 1.398(7) . ?
C2 C1 1.385(7) . ?
C2 C3 1.402(7) . ?
C33 C35 1.503(7) . ?
C33 C36 1.505(7) . ?
C33 C34 1.544(8) . ?
C1 C6 1.392(7) . ?
C27 C26 1.372(8) . ?
C27 C28 1.374(8) . ?
C27 H27 0.9300 . ?
C28 H28 0.9300 . ?
C25 C26 1.368(8) . ?
C25 H25 0.9300 . ?
C26 H26 0.9300 . ?
C30 H30A 0.9600 . ?
C30 H30B 0.9600 . ?
C30 H30C 0.9600 . ?
C35 H35A 0.9600 . ?
C35 H35B 0.9600 . ?
C35 H35C 0.9600 . ?
C31 H31A 0.9600 . ?
C31 H31B 0.9600 . ?
C31 H31C 0.9600 . ?
C3 C4 1.371(9) . ?
C3 H3 0.9300 . ?
C36 H36A 0.9600 . ?
C36 H36B 0.9600 . ?
C36 H36C 0.9600 . ?
C6 C5 1.360(8) . ?
C6 H6 0.9300 . ?
C32 H32A 0.9600 . ?
C32 H32B 0.9600 . ?
C32 H32C 0.9600 . ?
C5 C4 1.379(10) . ?
C5 H5 0.9300 . ?
C34 H34A 0.9600 . ?
C34 H34B 0.9600 . ?
C34 H34C 0.9600 . ?
C4 H4 0.9300 . ?
C1_1 C2_1 1.396(11) . ?
C1_1 H1A_1 0.9600 . ?
C1_1 H1B_1 0.9600 . ?
C1_1 H1C_1 0.9600 . ?
C2_1 C3_1 1.353(9) . ?
C2_1 C7_1 1.419(10) . ?
C3_1 C4_1 1.391(9) . ?
C3_1 H3_1 0.9300 . ?
C4_1 C5_1 1.314(10) . ?
C4_1 H4_1 0.9300 . ?
C5_1 C6_1 1.420(10) . ?
C5_1 H5_1 0.9300 . ?
C6_1 C7_1 1.375(10) . ?
C6_1 H6_1 0.9300 . ?
C7_1 H7_1 0.9300 . ?
O1_2 C1_2 1.325(10) . ?
C1_2 C4_2 1.529(11) . ?
C1_2 C2_2 1.541(12) . ?
C1_2 C3_2 1.545(11) . ?
C2_2 F2_2 1.324(12) . ?
C2_2 F1_2 1.335(12) . ?
C2_2 F3_2 1.372(12) . ?
C3_2 F4_2 1.297(11) . ?
C3_2 F6_2 1.325(11) . ?
C3_2 F5_2 1.360(12) . ?
C4_2 F8_2 1.284(11) . ?
C4_2 F9_2 1.319(12) . ?
C4_2 F7_2 1.369(12) . ?
O1_3 C1_3 1.321(8) . ?
C1_3 C2_3 1.531(9) . ?
C1_3 C4_3 1.532(10) . ?
C1_3 C3_3 1.545(10) . ?
C2_3 F3_3 1.305(10) . ?
C2_3 F2_3 1.332(9) . ?
C2_3 F1_3 1.349(10) . ?
C3_3 F4_3 1.300(9) . ?
C3_3 F5_3 1.335(9) . ?
C3_3 F6_3 1.360(9) . ?
C4_3 F8_3 1.295(9) . ?
C4_3 F9_3 1.326(10) . ?
C4_3 F7_3 1.336(11) . ?
O1_4 C1_4 1.305(7) . ?
C1_4 C3_4 1.535(9) . ?
C1_4 C2_4 1.539(9) . ?
C1_4 C4_4 1.549(8) . ?
C2_4 F1_4 1.288(9) . ?
C2_4 F2_4 1.337(8) . ?
C2_4 F3_4 1.350(8) . ?
C3_4 F5_4 1.309(9) . ?
C3_4 F6_4 1.333(10) . ?
C3_4 F4_4 1.338(9) . ?
C4_4 F8_4 1.276(8) . ?
C4_4 F9_4 1.331(9) . ?
C4_4 F7_4 1.335(9) . ?
O1_5 C1_5 1.322(11) . ?
C1_5 C3_5 1.532(12) . ?
C1_5 C4_5 1.533(12) . ?
C1_5 C2_5 1.544(12) . ?
C2_5 F2_5 1.296(12) . ?
C2_5 F1_5 1.340(12) . ?
C2_5 F3_5 1.383(12) . ?
C3_5 F5_5 1.332(12) . ?
C3_5 F4_5 1.339(12) . ?
C3_5 F6_5 1.403(12) . ?
C4_5 F7_5 1.321(12) . ?
C4_5 F9_5 1.344(13) . ?
C4_5 F8_5 1.371(12) . ?
O1_6 C1_6 1.306(12) . ?
C1_6 C2_6 1.534(12) . ?
C1_6 C4_6 1.542(12) . ?
C1_6 C3_6 1.551(12) . ?
C2_6 F2_6 1.301(12) . ?
C2_6 F1_6 1.333(12) . ?
C2_6 F3_6 1.393(12) . ?
C3_6 F5_6 1.294(12) . ?
C3_6 F4_6 1.321(13) . ?
C3_6 F6_6 1.348(12) . ?
C4_6 F7_6 1.312(12) . ?
C4_6 F9_6 1.318(13) . ?
C4_6 F8_6 1.370(12) . ?
O1_7 C1_7 1.322(13) . ?
C1_7 C4_7 1.537(13) . ?
C1_7 C2_7 1.538(13) . ?
C1_7 C3_7 1.559(13) . ?
C2_7 F2_7 1.339(13) . ?
C2_7 F3_7 1.342(13) . ?
C2_7 F1_7 1.343(13) . ?
C3_7 F5_7 1.306(12) . ?
C3_7 F4_7 1.348(13) . ?
C3_7 F6_7 1.353(13) . ?
C4_7 F9_7 1.334(13) . ?
C4_7 F8_7 1.337(13) . ?
C4_7 F7_7 1.340(13) . ?
O1_8 C1_8 1.311(12) . ?
C1_8 C2_8 1.539(12) . ?
C1_8 C4_8 1.555(13) . ?
C1_8 C3_8 1.558(13) . ?
C2_8 F3_8 1.324(13) . ?
C2_8 F2_8 1.352(13) . ?
C2_8 F1_8 1.369(13) . ?
C3_8 F4_8 1.327(12) . ?
C3_8 F6_8 1.335(13) . ?
C3_8 F5_8 1.350(13) . ?
C4_8 F9_8 1.329(13) . ?
C4_8 F7_8 1.338(13) . ?
C4_8 F8_8 1.372(13) . ?
C1_9 C2_9 1.432(16) . ?
C1_9 H1A_9 0.9600 . ?
C1_9 H1B_9 0.9600 . ?
C1_9 H1C_9 0.9600 . ?
C2_9 C3_9 1.3900 . ?
C2_9 C7_9 1.3900 . ?
C3_9 C4_9 1.3900 . ?
C3_9 H3_9 0.9300 . ?
C4_9 C5_9 1.3900 . ?
C4_9 H4_9 0.9300 . ?
C5_9 C6_9 1.3900 . ?
C5_9 H5_9 0.9300 . ?
C6_9 C7_9 1.3900 . ?
C6_9 H6_9 0.9300 . ?
C7_9 H7_9 0.9300 . ?
C1_10 C2_10 1.420(16) . ?
C1_10 H1A_10 0.9600 . ?
C1_10 H1B_10 0.9600 . ?
C1_10 H1C_10 0.9600 . ?
C2_10 C3_10 1.361(12) . ?
C2_10 C7_10 1.364(12) . ?
C3_10 C4_10 1.366(12) . ?
C3_10 H3_10 0.9300 . ?
C4_10 C5_10 1.344(12) . ?
C4_10 H4_10 0.9300 . ?
C5_10 C6_10 1.415(13) . ?
C5_10 H5_10 0.9300 . ?
C6_10 C7_10 1.358(12) . ?
C6_10 H6_10 0.9300 . ?
C7_10 H7_10 0.9300 . ?
